data_7101282
loop_
_publ_author_name
'Miao, Jian-Jun'
'Fu, Rui-Ling'
'Zhu, Jian-Min'
'Xu, Ke'
'Zhu, Jun-Jie'
'Chen, Hong-Yuan'

_publ_section_title
;
 Fabrication of Cd(OH)2 nanorings by ultrasonic chiselling on Cd(OH)2
 nanoplates
;
_journal_coden_ASTM CHCOFS
_journal_issue 28
_journal_name_full
;
 Chemical Communications (Cambridge, United Kingdom)
;
_journal_page_first 3013
_journal_page_last 3015
_journal_paper_doi 10.1039/b604688f
_journal_year 2006
_chemical_formula_sum 'C13 H14 N2 O2'
_chemical_formula_weight 230.26
_space_group_IT_number 15
_symmetry_cell_setting monoclinic
_symmetry_space_group_name_Hall '-C 2yc'
_symmetry_space_group_name_H-M 'C 1 2/c 1'
_atom_sites_solution_hydrogens geom
_atom_sites_solution_primary direct
_atom_sites_solution_secondary difmap
_audit_creation_method SHELXL-97
_cell_angle_alpha 90.00
_cell_angle_beta 102.601(2)
_cell_angle_gamma 90.00
_cell_formula_units_Z 8
_cell_length_a 13.4259(16)
_cell_length_b 8.8327(11)
_cell_length_c 20.209(2)
_cell_measurement_reflns_used 5354
_cell_measurement_temperature 90(2)
_cell_measurement_theta_max 28.27
_cell_measurement_theta_min 2.78
_cell_volume 2338.8(5)
_computing_cell_refinement 'Bruker SMART'
_computing_data_collection 'Bruker SMART'
_computing_data_reduction 'Bruker SAINT'
_computing_molecular_graphics 'Bruker SHELXTL'
_computing_publication_material 'Bruker SHELXTL'
_computing_structure_refinement 'SHELXL-97 (Sheldrick, 1997)'
_computing_structure_solution 'SHELXS-97 (Sheldrick, 1990)'
_diffrn_ambient_temperature 90(2)
_diffrn_detector_area_resol_mean 8.366
_diffrn_measured_fraction_theta_full 0.914
_diffrn_measured_fraction_theta_max 0.914
_diffrn_measurement_device_type 'CCD area detector'
_diffrn_measurement_method 'phi and omega scans'
_diffrn_radiation_monochromator graphite
_diffrn_radiation_source 'fine-focus sealed tube'
_diffrn_radiation_type MoK\a
_diffrn_radiation_wavelength 0.71073
_diffrn_reflns_av_R_equivalents 0.0170
_diffrn_reflns_av_sigmaI/netI 0.0198
_diffrn_reflns_limit_h_max 9
_diffrn_reflns_limit_h_min -17
_diffrn_reflns_limit_k_max 11
_diffrn_reflns_limit_k_min -10
_diffrn_reflns_limit_l_max 26
_diffrn_reflns_limit_l_min -20
_diffrn_reflns_number 6973
_diffrn_reflns_theta_full 28.27
_diffrn_reflns_theta_max 28.27
_diffrn_reflns_theta_min 2.07
_exptl_absorpt_coefficient_mu 0.090
_exptl_absorpt_correction_T_max 0.9823
_exptl_absorpt_correction_T_min 0.9650
_exptl_absorpt_correction_type empirical
_exptl_crystal_colour colorless
_exptl_crystal_density_diffrn 1.308
_exptl_crystal_density_method 'not measured'
_exptl_crystal_description prism
_exptl_crystal_F_000 976
_exptl_crystal_size_max 0.40
_exptl_crystal_size_mid 0.30
_exptl_crystal_size_min 0.20
_refine_diff_density_max 0.390
_refine_diff_density_min -0.232
_refine_diff_density_rms 0.046
_refine_ls_extinction_method none
_refine_ls_goodness_of_fit_ref 1.011
_refine_ls_hydrogen_treatment mixed
_refine_ls_matrix_type full
_refine_ls_number_parameters 159
_refine_ls_number_reflns 2656
_refine_ls_number_restraints 0
_refine_ls_restrained_S_all 1.011
_refine_ls_R_factor_all 0.0416
_refine_ls_R_factor_gt 0.0394
_refine_ls_shift/su_max 0.000
_refine_ls_shift/su_mean 0.000
_refine_ls_structure_factor_coef Fsqd
_refine_ls_weighting_details 'calc w=1/[\s^2^(Fo^2^)+(0.0520P)^2^+2.3668P] where P=(Fo^2^+2Fc^2^)/3'
_refine_ls_weighting_scheme calc
_refine_ls_wR_factor_gt 0.0996
_refine_ls_wR_factor_ref 0.1015
_reflns_number_gt 2497
_reflns_number_total 2656
_reflns_threshold_expression >2sigma(I)
_cod_data_source_file b604688f.txt
_cod_depositor_comments
;
The following automatic conversions were performed:
'_symmetry_cell_setting' value 'Monoclinic' changed to 'monoclinic'
according to '/home/saulius/struct/CIF-dictionaries/cif_core.dic'
dictionary named 'cif_core.dic' version 2.4.1 from 2010-06-29.

Automatic conversion script
Id: cif_fix_enum 1527 2010-12-29 10:47:43Z saulius 
;
_cod_original_sg_symbol_H-M 'C 2/c'
_cod_database_code 7101282

loop_
_symmetry_equiv_pos_as_xyz
'x, y, z'
'-x, y, -z+1/2'
'x+1/2, y+1/2, z'
'-x+1/2, y+1/2, -z+1/2'
'-x, -y, -z'
'x, -y, z-1/2'
'-x+1/2, -y+1/2, -z'
'x+1/2, -y+1/2, z-1/2'

loop_
_atom_site_label
_atom_site_type_symbol
_atom_site_fract_x
_atom_site_fract_y
_atom_site_fract_z
_atom_site_U_iso_or_equiv
_atom_site_adp_type
_atom_site_occupancy
_atom_site_symmetry_multiplicity
_atom_site_calc_flag
_atom_site_refinement_flags
C1 C 0.61546(9) -0.07412(14) 0.50698(6) 0.0208(3) Uani 1 1 d .
H2 H 0.5960 -0.0803 0.5494 0.025 Uiso 1 1 calc R
C2 C 0.59174(11) -0.17885(15) 0.45522(6) 0.0256(3) Uani 1 1 d .
H3 H 0.5534 -0.2692 0.4554 0.031 Uiso 1 1 calc R
C3 C 0.63487(10) -0.12649(14) 0.40233(6) 0.0219(3) Uani 1 1 d .
H4 H 0.6312 -0.1751 0.3599 0.026 Uiso 1 1 calc R
C4 C 0.68405(8) 0.00944(13) 0.42311(5) 0.0158(2) Uani 1 1 d .
C5 C 0.73987(8) 0.11065(12) 0.38891(5) 0.0140(2) Uani 1 1 d .
C6 C 0.74382(8) 0.07063(12) 0.31617(5) 0.0142(2) Uani 1 1 d .
C7 C 0.84977(8) 0.10115(12) 0.30306(5) 0.0144(2) Uani 1 1 d .
C8 C 0.93459(8) 0.02459(12) 0.34627(5) 0.0156(2) Uani 1 1 d .
C9 C 0.94108(9) -0.07005(13) 0.40192(6) 0.0193(2) Uani 1 1 d .
H6 H 0.8858 -0.1024 0.4208 0.023 Uiso 1 1 calc R
C10 C 1.04410(9) -0.10924(14) 0.42512(6) 0.0222(3) Uani 1 1 d .
H7 H 1.0715 -0.1726 0.4627 0.027 Uiso 1 1 calc R
C11 C 1.09808(9) -0.03841(14) 0.38315(6) 0.0197(2) Uani 1 1 d .
H8 H 1.1697 -0.0449 0.3868 0.024 Uiso 1 1 calc R
C12 C 0.65853(8) 0.15679(14) 0.26735(6) 0.0184(2) Uani 1 1 d .
H10 H 0.5968 0.1588 0.2866 0.022 Uiso 1 1 calc R
H11 H 0.6805 0.2627 0.2633 0.022 Uiso 1 1 calc R
C13 C 0.63173(10) 0.08583(16) 0.19704(6) 0.0265(3) Uani 1 1 d .
H12 H 0.6916 0.0883 0.1767 0.040 Uiso 1 1 calc R
H13 H 0.5759 0.1428 0.1684 0.040 Uiso 1 1 calc R
H14 H 0.6104 -0.0194 0.2007 0.040 Uiso 1 1 calc R
H5 H 0.7322(10) -0.0362(17) 0.3093(7) 0.017(3) Uiso 1 1 d .
N1 N 0.67079(7) 0.03865(11) 0.48752(5) 0.0162(2) Uani 1 1 d .
H1 H 0.6946 0.1182 0.5122 0.019 Uiso 1 1 calc R
N2 N 1.03216(7) 0.04173(11) 0.33601(5) 0.0161(2) Uani 1 1 d .
H9 H 1.0489 0.0965 0.3037 0.019 Uiso 1 1 calc R
O1 O 0.78005(6) 0.22828(9) 0.41477(4) 0.01698(19) Uani 1 1 d .
O2 O 0.86180(6) 0.18348(9) 0.25624(4) 0.01812(19) Uani 1 1 d .

loop_
_atom_site_aniso_label
_atom_site_aniso_U_11
_atom_site_aniso_U_22
_atom_site_aniso_U_33
_atom_site_aniso_U_23
_atom_site_aniso_U_13
_atom_site_aniso_U_12
C1 0.0247(6) 0.0233(6) 0.0163(5) 0.0013(4) 0.0087(4) -0.0026(5)
C2 0.0349(7) 0.0233(6) 0.0215(6) -0.0022(5) 0.0124(5) -0.0102(5)
C3 0.0299(6) 0.0216(6) 0.0160(5) -0.0040(4) 0.0089(5) -0.0066(5)
C4 0.0180(5) 0.0177(5) 0.0121(5) -0.0012(4) 0.0041(4) 0.0013(4)
C5 0.0132(5) 0.0158(5) 0.0128(5) -0.0001(4) 0.0023(4) 0.0029(4)
C6 0.0160(5) 0.0147(5) 0.0125(5) -0.0002(4) 0.0044(4) -0.0004(4)
C7 0.0179(5) 0.0133(5) 0.0128(5) -0.0027(4) 0.0050(4) 0.0000(4)
C8 0.0169(5) 0.0150(5) 0.0157(5) -0.0014(4) 0.0054(4) 0.0001(4)
C9 0.0206(6) 0.0188(5) 0.0198(5) 0.0029(4) 0.0073(4) 0.0016(4)
C10 0.0232(6) 0.0215(6) 0.0217(6) 0.0054(5) 0.0047(5) 0.0058(5)
C11 0.0179(5) 0.0203(6) 0.0202(6) -0.0008(4) 0.0030(4) 0.0039(4)
C12 0.0166(5) 0.0235(6) 0.0153(5) 0.0012(4) 0.0039(4) 0.0027(4)
C13 0.0265(6) 0.0338(7) 0.0166(6) -0.0020(5) -0.0007(5) 0.0036(5)
N1 0.0189(4) 0.0172(5) 0.0128(4) -0.0008(3) 0.0044(3) -0.0002(4)
N2 0.0162(4) 0.0175(5) 0.0152(4) 0.0000(3) 0.0048(3) 0.0005(4)
O1 0.0188(4) 0.0162(4) 0.0162(4) -0.0025(3) 0.0045(3) -0.0012(3)
O2 0.0197(4) 0.0204(4) 0.0157(4) 0.0028(3) 0.0069(3) 0.0012(3)

loop_
_atom_type_symbol
_atom_type_description
_atom_type_scat_dispersion_real
_atom_type_scat_dispersion_imag
_atom_type_scat_source
C C 0.0033 0.0016 'International Tables Vol C Tables 4.2.6.8 and 6.1.1.4'
H H 0.0000 0.0000 'International Tables Vol C Tables 4.2.6.8 and 6.1.1.4'
N N 0.0061 0.0033 'International Tables Vol C Tables 4.2.6.8 and 6.1.1.4'
O O 0.0106 0.0060 'International Tables Vol C Tables 4.2.6.8 and 6.1.1.4'

loop_
_geom_angle_atom_site_label_1
_geom_angle_atom_site_label_2
_geom_angle_atom_site_label_3
_geom_angle
N1 C1 C2 108.91(10)
N1 C1 H2 125.5
C2 C1 H2 125.5
C1 C2 C3 106.94(11)
C1 C2 H3 126.5
C3 C2 H3 126.5
C4 C3 C2 107.63(10)
C4 C3 H4 126.2
C2 C3 H4 126.2
N1 C4 C3 107.26(10)
N1 C4 C5 121.80(10)
C3 C4 C5 130.94(10)
O1 C5 C4 123.11(10)
O1 C5 C6 120.01(10)
C4 C5 C6 116.82(9)
C5 C6 C7 110.87(9)
C5 C6 C12 109.02(9)
C7 C6 C12 113.10(9)
C5 C6 H5 109.1(8)
C7 C6 H5 106.1(8)
C12 C6 H5 108.5(8)
O2 C7 C8 121.54(10)
O2 C7 C6 121.39(10)
C8 C7 C6 117.02(9)
N2 C8 C9 107.10(10)
N2 C8 C7 120.52(10)
C9 C8 C7 132.37(10)
C8 C9 C10 107.59(10)
C8 C9 H6 126.2
C10 C9 H6 126.2
C11 C10 C9 107.12(10)
C11 C10 H7 126.4
C9 C10 H7 126.4
N2 C11 C10 108.66(10)
N2 C11 H8 125.7
C10 C11 H8 125.7
C13 C12 C6 112.69(10)
C13 C12 H10 109.1
C6 C12 H10 109.1
C13 C12 H11 109.1
C6 C12 H11 109.1
H10 C12 H11 107.8
C12 C13 H12 109.5
C12 C13 H13 109.5
H12 C13 H13 109.5
C12 C13 H14 109.5
H12 C13 H14 109.5
H13 C13 H14 109.5
C1 N1 C4 109.26(10)
C1 N1 H1 125.4
C4 N1 H1 125.4
C11 N2 C8 109.54(10)
C11 N2 H9 125.2
C8 N2 H9 125.2

loop_
_geom_bond_atom_site_label_1
_geom_bond_atom_site_label_2
_geom_bond_distance
C1 N1 1.3513(15)
C1 C2 1.3807(17)
C1 H2 0.9500
C2 C3 1.4006(16)
C2 H3 0.9500
C3 C4 1.3902(16)
C3 H4 0.9500
C4 N1 1.3762(14)
C4 C5 1.4369(15)
C5 O1 1.2332(14)
C5 C6 1.5241(14)
C6 C7 1.5267(15)
C6 C12 1.5398(15)
C6 H5 0.962(15)
C7 O2 1.2315(13)
C7 C8 1.4432(15)
C8 N2 1.3785(14)
C8 C9 1.3886(15)
C9 C10 1.4035(16)
C9 H6 0.9500
C10 C11 1.3799(17)
C10 H7 0.9500
C11 N2 1.3506(15)
C11 H8 0.9500
C12 C13 1.5226(16)
C12 H10 0.9900
C12 H11 0.9900
C13 H12 0.9800
C13 H13 0.9800
C13 H14 0.9800
N1 H1 0.8800
N2 H9 0.8800

loop_
_cod_related_entry_id
_cod_related_entry_database
_cod_related_entry_code
1 ChemSpider 9681685
